data_4082462
loop_
_publ_author_name
'Gatri, Rafik'
'Ouerfelli, Ines'
'Efrit, Mohamed Lofti'
'Serein-Spirau, Fran\,coise'
'L\`ere-Porte, Jean-Pierre'
'Valvin, Pierre'
'Roisnel, Thierry'
'Bivaud, S\'ebastien'
'Akdas-Kilig, Huriye'
'Fillaut, Jean-Luc'

_publ_section_title
;
 Supramolecular Ruthenium--Alkynyl Multicomponent Architectures:
 Engineering, Photophysical Properties, and Responsiveness to
 Nitroaromatics
;
_journal_issue 3
_journal_name_full Organometallics
_journal_page_first 665
_journal_paper_doi 10.1021/om400811z
_journal_volume 33
_journal_year 2014
_chemical_compound_source 'synthesis as described'
_chemical_formula_moiety 'C84 H83 Cl N6 O4 P4 Ru, C17 H11 N3 O3'
_chemical_formula_sum 'C101 H94 Cl N9 O7 P4 Ru'
_chemical_formula_weight 1806.25
_chemical_name_systematic
;
 ?
;
_space_group_IT_number 15
_symmetry_cell_setting monoclinic
_symmetry_Int_Tables_number 15
_symmetry_space_group_name_Hall '-C 2yc'
_symmetry_space_group_name_H-M 'C 1 2/c 1'
_atom_sites_solution_hydrogens geom
_atom_sites_solution_primary direct
_atom_sites_solution_secondary difmap
_cell_angle_alpha 90
_cell_angle_beta 103.879(2)
_cell_angle_gamma 90
_cell_formula_units_Z 8
_cell_length_a 32.632(3)
_cell_length_b 17.4273(13)
_cell_length_c 43.302(3)
_cell_measurement_reflns_used 9919
_cell_measurement_temperature 150(2)
_cell_measurement_theta_max 22.13
_cell_measurement_theta_min 2.39
_cell_measurement_wavelength 0.71073
_cell_volume 23906(3)
_computing_cell_refinement 'Bruker APEX2 (Bruker, 2006)'
_computing_data_collection 'Bruker APEX2 (Bruker, 2006)'
_computing_data_reduction 'Bruker APEX2 (Bruker, 2006)'
_computing_molecular_graphics 'Ortep-3 for Windows (Farrugia, 1997)'
_computing_publication_material
;
           WinGX publication routines (Farrugia, 1999),
           CRYSCAL (T. Roisnel, local program)
;
_computing_structure_refinement 'SHELXL-97 (Sheldrick, 1997)'
_computing_structure_solution 'SIR97 (Altomare et al., 1999)'
_diffrn_ambient_temperature 150(2)
_diffrn_detector 'CCD plate'
_diffrn_measured_fraction_theta_full 0.997
_diffrn_measured_fraction_theta_max 0.997
_diffrn_measurement_device_type 'APEXII, Bruker-AXS'
_diffrn_measurement_method 'CCD rotation images, thin slices'
_diffrn_radiation_monochromator graphite
_diffrn_radiation_probe x-ray
_diffrn_radiation_type MoK\a
_diffrn_radiation_wavelength 0.71073
_diffrn_reflns_av_R_equivalents 0.0771
_diffrn_reflns_av_unetI/netI 0.1281
_diffrn_reflns_limit_h_max 41
_diffrn_reflns_limit_h_min -42
_diffrn_reflns_limit_k_max 19
_diffrn_reflns_limit_k_min -22
_diffrn_reflns_limit_l_max 56
_diffrn_reflns_limit_l_min -44
_diffrn_reflns_number 104435
_diffrn_reflns_theta_full 27.48
_diffrn_reflns_theta_max 27.48
_diffrn_reflns_theta_min 2.92
_exptl_absorpt_coefficient_mu 0.254
_exptl_absorpt_correction_T_max 0.980
_exptl_absorpt_correction_T_min 0.809
_exptl_absorpt_correction_type multi-scan
_exptl_absorpt_process_details
;
  [Sheldrick, G.M. (2002). SADABS Bruker AXS Inc., Madison, Wisconsin, USA]
;
_exptl_crystal_colour yellow
_exptl_crystal_density_diffrn 1.004
_exptl_crystal_density_method 'not measured'
_exptl_crystal_description prism
_exptl_crystal_F_000 7520
_exptl_crystal_size_max 0.32
_exptl_crystal_size_mid 0.15
_exptl_crystal_size_min 0.08
_platon_squeeze_details
;
;
_refine_diff_density_max 0.952
_refine_diff_density_min -0.921
_refine_diff_density_rms 0.091
_refine_ls_extinction_method none
_refine_ls_goodness_of_fit_ref 0.993
_refine_ls_hydrogen_treatment constr
_refine_ls_matrix_type full
_refine_ls_number_parameters 868
_refine_ls_number_reflns 27329
_refine_ls_number_restraints 27
_refine_ls_restrained_S_all 0.993
_refine_ls_R_factor_all 0.1489
_refine_ls_R_factor_gt 0.0803
_refine_ls_shift/su_max 0.013
_refine_ls_shift/su_mean 0
_refine_ls_structure_factor_coef Fsqd
_refine_ls_weighting_details 'calc w=1/[\s^2^(Fo^2^)+(0.1193P)^2^+0.0000P] where P=(Fo^2^+2Fc^2^)/3'
_refine_ls_weighting_scheme calc
_refine_ls_wR_factor_gt 0.2186
_refine_ls_wR_factor_ref 0.241
_reflns_number_gt 12794
_reflns_number_total 27329
_reflns_threshold_expression >2sigma(I)
_cod_data_source_file om400811z_si_001.cif
_cod_data_source_block RG33
_cod_original_sg_symbol_H-M 'C 2/c'
_cod_database_code 4082462

loop_
_symmetry_equiv_pos_as_xyz
'x, y, z'
'-x, y, -z+1/2'
'x+1/2, y+1/2, z'
'-x+1/2, y+1/2, -z+1/2'
'-x, -y, -z'
'x, -y, z-1/2'
'-x+1/2, -y+1/2, -z'
'x+1/2, -y+1/2, z-1/2'

loop_
_atom_site_label
_atom_site_type_symbol
_atom_site_fract_x
_atom_site_fract_y
_atom_site_fract_z
_atom_site_U_iso_or_equiv
_atom_site_adp_type
_atom_site_occupancy
_atom_site_symmetry_multiplicity
_atom_site_calc_flag
_atom_site_refinement_flags
Ru1 Ru 0.202420(13) 1.12329(2) 0.698122(8) 0.03895(13) Uani 1 1 d .
Cl1 Cl 0.18847(4) 1.15931(7) 0.64084(2) 0.0441(3) Uani 1 1 d .
P1 P 0.15431(4) 1.22578(7) 0.69882(3) 0.0420(3) Uani 1 1 d .
P2 P 0.25277(4) 1.22345(7) 0.71022(3) 0.0414(3) Uani 1 1 d .
P3 P 0.15421(4) 1.01957(7) 0.69049(3) 0.0466(3) Uani 1 1 d .
P4 P 0.25194(4) 1.02337(7) 0.69974(3) 0.0461(3) Uani 1 1 d .
C1 C 0.10158(17) 1.2350(3) 0.67251(11) 0.0530(14) Uani 1 1 d D
C2 C 0.0961(2) 1.2535(4) 0.63980(13) 0.0859(10) Uani 1 1 d D
H2 H 0.12 1.264 0.6315 0.103 Uiso 1 1 calc R
C3 C 0.0553(2) 1.2561(4) 0.61987(14) 0.0859(10) Uani 1 1 d D
H3 H 0.0516 1.2674 0.5979 0.103 Uiso 1 1 calc R
C4 C 0.0215(2) 1.2431(4) 0.63142(13) 0.0859(10) Uani 1 1 d D
H4 H -0.0059 1.2438 0.6175 0.103 Uiso 1 1 calc R
C5 C 0.0258(2) 1.2289(4) 0.66276(13) 0.0859(10) Uani 1 1 d D
H5 H 0.0015 1.2237 0.671 0.103 Uiso 1 1 calc R
C6 C 0.0659(2) 1.2221(4) 0.68280(14) 0.0859(10) Uani 1 1 d D
H6 H 0.0685 1.208 0.7044 0.103 Uiso 1 1 calc R
C7 C 0.14156(16) 1.2513(3) 0.73641(10) 0.0463(12) Uani 1 1 d D
C8 C 0.13244(17) 1.3282(3) 0.74340(12) 0.0595(7) Uani 1 1 d D
H8 H 0.1351 1.3684 0.7292 0.071 Uiso 1 1 calc R
C9 C 0.11978(17) 1.3443(3) 0.77063(12) 0.0595(7) Uani 1 1 d D
H9 H 0.1137 1.3958 0.7751 0.071 Uiso 1 1 calc R
C10 C 0.11582(18) 1.2886(3) 0.79129(13) 0.0595(7) Uani 1 1 d D
H10 H 0.1073 1.3014 0.8101 0.071 Uiso 1 1 calc R
C11 C 0.12414(17) 1.2129(3) 0.78527(12) 0.0595(7) Uani 1 1 d D
H11 H 0.121 1.1741 0.8 0.071 Uiso 1 1 calc R
C12 C 0.13712(17) 1.1928(3) 0.75766(12) 0.0595(7) Uani 1 1 d D
H12 H 0.1428 1.1409 0.7535 0.071 Uiso 1 1 calc R
C13 C 0.2858(2) 1.2285(3) 0.75112(14) 0.0703(8) Uani 1 1 d D
C14 C 0.2654(2) 1.2412(3) 0.77530(13) 0.0703(8) Uani 1 1 d D
H14 H 0.2357 1.2487 0.7699 0.084 Uiso 1 1 calc R
C15 C 0.2876(2) 1.2433(3) 0.80801(14) 0.0703(8) Uani 1 1 d D
H15 H 0.2735 1.2525 0.8245 0.084 Uiso 1 1 calc R
C16 C 0.3306(2) 1.2312(3) 0.81431(14) 0.0703(8) Uani 1 1 d D
H16 H 0.3467 1.2328 0.8357 0.084 Uiso 1 1 calc R
C17 C 0.3505(2) 1.2175(3) 0.79119(13) 0.0703(8) Uani 1 1 d D
H17 H 0.3801 1.2083 0.7967 0.084 Uiso 1 1 calc R
C18 C 0.3288(2) 1.2163(3) 0.75920(13) 0.0703(8) Uani 1 1 d D
H18 H 0.3435 1.2071 0.7431 0.084 Uiso 1 1 calc R
C19 C 0.29042(18) 1.2387(3) 0.68544(14) 0.0648(7) Uani 1 1 d D
C20 C 0.31989(18) 1.2967(3) 0.69196(14) 0.0648(7) Uani 1 1 d D
H20 H 0.3193 1.332 0.7086 0.078 Uiso 1 1 calc R
C21 C 0.35054(18) 1.3047(3) 0.67470(14) 0.0648(7) Uani 1 1 d D
H21 H 0.3711 1.3442 0.6801 0.078 Uiso 1 1 calc R
C22 C 0.35122(19) 1.2555(3) 0.64980(14) 0.0648(7) Uani 1 1 d D
H22 H 0.3717 1.2617 0.6377 0.078 Uiso 1 1 calc R
C23 C 0.32222(18) 1.1980(3) 0.64283(14) 0.0648(7) Uani 1 1 d D
H23 H 0.3227 1.1636 0.6259 0.078 Uiso 1 1 calc R
C24 C 0.29161(19) 1.1893(3) 0.66043(14) 0.0648(7) Uani 1 1 d D
H24 H 0.2714 1.1491 0.6552 0.078 Uiso 1 1 calc R
C25 C 0.18010(16) 1.3107(3) 0.68724(11) 0.0476(13) Uani 1 1 d .
H25A H 0.1808 1.3068 0.6646 0.057 Uiso 1 1 calc R
H25B H 0.164 1.3573 0.69 0.057 Uiso 1 1 calc R
C26 C 0.22448(17) 1.3163(3) 0.70773(11) 0.0498(13) Uani 1 1 d .
H26A H 0.2234 1.3329 0.7294 0.06 Uiso 1 1 calc R
H26B H 0.2402 1.3556 0.6988 0.06 Uiso 1 1 calc R
C31 C 0.1162(2) 0.9980(4) 0.65251(13) 0.0778(8) Uani 1 1 d D
C32 C 0.10208(19) 0.9238(4) 0.64499(13) 0.0778(8) Uani 1 1 d D
H32 H 0.114 0.8824 0.6584 0.093 Uiso 1 1 calc R
C33 C 0.07024(19) 0.9101(4) 0.61758(13) 0.0778(8) Uani 1 1 d D
H33 H 0.0599 0.8595 0.6126 0.093 Uiso 1 1 calc R
C34 C 0.0544(2) 0.9686(4) 0.59847(14) 0.0778(8) Uani 1 1 d D
H34 H 0.0326 0.9588 0.58 0.093 Uiso 1 1 calc R
C35 C 0.0686(2) 1.0412(4) 0.60459(13) 0.0778(8) Uani 1 1 d D
H35 H 0.0575 1.0819 0.5904 0.093 Uiso 1 1 calc R
C36 C 0.0995(2) 1.0550(4) 0.63170(13) 0.0778(8) Uani 1 1 d D
H36 H 0.1096 1.1059 0.6361 0.093 Uiso 1 1 calc R
C37 C 0.11803(16) 1.0124(3) 0.71662(11) 0.0485(13) Uani 1 1 d D
C38 C 0.0783(2) 1.0405(4) 0.70791(14) 0.0795(9) Uani 1 1 d D
H38 H 0.0687 1.0617 0.6872 0.095 Uiso 1 1 calc R
C39 C 0.0513(2) 1.0396(4) 0.72773(13) 0.0795(9) Uani 1 1 d D
H39 H 0.024 1.0614 0.7207 0.095 Uiso 1 1 calc R
C40 C 0.0628(2) 1.0081(4) 0.75737(14) 0.0795(9) Uani 1 1 d D
H40 H 0.0437 1.0069 0.7708 0.095 Uiso 1 1 calc R
C41 C 0.1034(2) 0.9777(4) 0.76749(14) 0.0795(9) Uani 1 1 d D
H41 H 0.1121 0.9553 0.788 0.095 Uiso 1 1 calc R
C42 C 0.1311(2) 0.9800(4) 0.74784(14) 0.0795(9) Uani 1 1 d D
H42 H 0.1588 0.9601 0.755 0.095 Uiso 1 1 calc R
C43 C 0.2621(2) 0.9756(3) 0.66484(14) 0.0775(8) Uani 1 1 d D
C44 C 0.2883(2) 0.9100(3) 0.67010(15) 0.0775(8) Uani 1 1 d D
H44 H 0.3005 0.8931 0.6912 0.093 Uiso 1 1 calc R
C45 C 0.2961(2) 0.8702(3) 0.64429(14) 0.0775(8) Uani 1 1 d D
H45 H 0.3135 0.8258 0.6478 0.093 Uiso 1 1 calc R
C46 C 0.2798(2) 0.8934(3) 0.61502(15) 0.0775(8) Uani 1 1 d D
H46 H 0.2854 0.8648 0.5978 0.093 Uiso 1 1 calc R
C47 C 0.2545(2) 0.9581(3) 0.60846(15) 0.0775(8) Uani 1 1 d D
H47 H 0.2442 0.9749 0.5871 0.093 Uiso 1 1 calc R
C48 C 0.2446(2) 0.9978(4) 0.63297(14) 0.0775(8) Uani 1 1 d D
H48 H 0.2259 1.0403 0.6286 0.093 Uiso 1 1 calc R
C49 C 0.30623(17) 1.0314(3) 0.72403(12) 0.0505(13) Uani 1 1 d D
C50 C 0.31680(18) 1.0172(3) 0.75614(13) 0.0607(7) Uani 1 1 d D
H50 H 0.2953 1.001 0.7661 0.073 Uiso 1 1 calc R
C51 C 0.35729(18) 1.0256(3) 0.77446(14) 0.0607(7) Uani 1 1 d D
H51 H 0.3632 1.0167 0.7967 0.073 Uiso 1 1 calc R
C52 C 0.38872(19) 1.0466(3) 0.76066(13) 0.0607(7) Uani 1 1 d D
H52 H 0.4169 1.0509 0.773 0.073 Uiso 1 1 calc R
C53 C 0.37922(18) 1.0616(3) 0.72817(13) 0.0607(7) Uani 1 1 d D
H53 H 0.4008 1.0772 0.7182 0.073 Uiso 1 1 calc R
C54 C 0.33892(18) 1.0537(3) 0.71070(14) 0.0607(7) Uani 1 1 d D
H54 H 0.3329 1.064 0.6885 0.073 Uiso 1 1 calc R
C55 C 0.18538(18) 0.9299(3) 0.69787(12) 0.0578(15) Uani 1 1 d .
H55A H 0.1708 0.8929 0.7089 0.069 Uiso 1 1 calc R
H55B H 0.1867 0.9071 0.6772 0.069 Uiso 1 1 calc R
C56 C 0.22952(18) 0.9420(3) 0.71755(13) 0.0586(15) Uani 1 1 d .
H56A H 0.2467 0.8953 0.7174 0.07 Uiso 1 1 calc R
H56B H 0.2291 0.9538 0.7398 0.07 Uiso 1 1 calc R
C61 C 0.21381(15) 1.0980(3) 0.74466(11) 0.0432(12) Uani 1 1 d .
C62 C 0.22327(16) 1.0791(3) 0.77215(11) 0.0458(13) Uani 1 1 d .
C63 C 0.23578(16) 1.0545(3) 0.80464(10) 0.0424(12) Uani 1 1 d .
C64 C 0.20626(16) 1.0258(3) 0.82047(10) 0.0430(12) Uani 1 1 d .
H64 H 0.1772 1.0252 0.8097 0.052 Uiso 1 1 calc R
C65 C 0.21823(15) 0.9983(2) 0.85147(10) 0.0396(11) Uani 1 1 d .
C66 C 0.26055(15) 1.0009(3) 0.86762(10) 0.0389(11) Uani 1 1 d .
H66 H 0.2688 0.9848 0.8892 0.047 Uiso 1 1 calc R
C67 C 0.29073(15) 1.0271(2) 0.85239(10) 0.0373(11) Uani 1 1 d .
C68 C 0.27823(15) 1.0559(2) 0.82141(10) 0.0388(11) Uani 1 1 d .
H68 H 0.2988 1.0766 0.8116 0.047 Uiso 1 1 calc R
C71 C 0.18533(16) 0.9674(3) 0.86687(10) 0.0410(11) Uani 1 1 d .
O72 O 0.14747(11) 0.98797(19) 0.85756(8) 0.0542(9) Uani 1 1 d .
N73 N 0.19846(12) 0.9143(2) 0.89027(9) 0.0419(10) Uani 1 1 d .
H73 H 0.2248 0.899 0.8934 0.05 Uiso 1 1 calc R
C74 C 0.17523(15) 0.8818(3) 0.90955(11) 0.0446(12) Uani 1 1 d .
C75 C 0.13808(19) 0.9123(4) 0.91461(14) 0.0733(19) Uani 1 1 d .
H75 H 0.1267 0.9585 0.9044 0.088 Uiso 1 1 calc R
C76 C 0.1183(2) 0.8742(4) 0.93455(17) 0.087(2) Uani 1 1 d .
H76 H 0.0919 0.8924 0.9372 0.104 Uiso 1 1 calc R
C77 C 0.13589(19) 0.8107(4) 0.95061(13) 0.0678(17) Uani 1 1 d .
H77 H 0.1227 0.7852 0.965 0.081 Uiso 1 1 calc R
C78 C 0.17339(15) 0.7844(3) 0.94534(10) 0.0431(12) Uani 1 1 d .
N79 N 0.19269(11) 0.8174(2) 0.92536(8) 0.0376(9) Uani 1 1 d .
N80 N 0.19393(12) 0.7202(2) 0.96162(9) 0.0424(10) Uani 1 1 d .
H80 H 0.207 0.6899 0.9508 0.051 Uiso 1 1 calc R
C81 C 0.19585(16) 0.6996(3) 0.99229(11) 0.0449(12) Uani 1 1 d .
O82 O 0.17814(13) 0.7372(2) 1.00919(8) 0.0606(10) Uani 1 1 d .
C83 C 0.22156(16) 0.6314(3) 1.00406(11) 0.0442(12) Uani 1 1 d .
H83A H 0.236 0.6401 1.0266 0.053 Uiso 1 1 calc R
H83B H 0.2437 0.6266 0.9921 0.053 Uiso 1 1 calc R
C84 C 0.19762(18) 0.5545(3) 1.00166(12) 0.0558(14) Uani 1 1 d .
C85 C 0.2303(3) 0.4897(4) 1.01627(19) 0.104(3) Uani 1 1 d .
H85A H 0.2426 0.5007 1.0388 0.156 Uiso 1 1 calc R
H85B H 0.2527 0.488 1.0048 0.156 Uiso 1 1 calc R
H85C H 0.2158 0.44 1.0143 0.156 Uiso 1 1 calc R
C86 C 0.1782(2) 0.5337(4) 0.96701(13) 0.083(2) Uani 1 1 d .
H86A H 0.1653 0.4827 0.966 0.124 Uiso 1 1 calc R
H86B H 0.2003 0.5334 0.9551 0.124 Uiso 1 1 calc R
H86C H 0.1566 0.5716 0.9577 0.124 Uiso 1 1 calc R
C87 C 0.1643(2) 0.5562(3) 1.02025(15) 0.0751(19) Uani 1 1 d .
H87A H 0.1767 0.5749 1.0418 0.113 Uiso 1 1 calc R
H87B H 0.1531 0.5044 1.0213 0.113 Uiso 1 1 calc R
H87C H 0.1414 0.5906 1.0098 0.113 Uiso 1 1 calc R
C91 C 0.33653(16) 1.0300(3) 0.86790(10) 0.0441(12) Uani 1 1 d .
O92 O 0.36027(11) 1.0767(2) 0.86131(8) 0.0579(10) Uani 1 1 d .
N93 N 0.35017(12) 0.9737(2) 0.89135(8) 0.0394(9) Uani 1 1 d .
H93 H 0.3323 0.9362 0.892 0.047 Uiso 1 1 calc R
C94 C 0.38891(14) 0.9707(3) 0.91367(10) 0.0399(11) Uani 1 1 d .
C95 C 0.41567(16) 1.0337(3) 0.92151(12) 0.0506(13) Uani 1 1 d .
H95 H 0.4089 1.0817 0.9111 0.061 Uiso 1 1 calc R
C96 C 0.45210(17) 1.0239(3) 0.94475(13) 0.0610(15) Uani 1 1 d .
H96 H 0.4715 1.0654 0.9498 0.073 Uiso 1 1 calc R
C97 C 0.46138(16) 0.9558(3) 0.96090(12) 0.0516(14) Uani 1 1 d .
H97 H 0.4866 0.9492 0.9771 0.062 Uiso 1 1 calc R
C98 C 0.43262(14) 0.8983(3) 0.95253(10) 0.0401(11) Uani 1 1 d .
N99 N 0.39693(11) 0.9031(2) 0.92838(8) 0.0342(9) Uani 1 1 d .
N100 N 0.43714(12) 0.8262(2) 0.96783(8) 0.0443(10) Uani 1 1 d .
H100 H 0.426 0.7866 0.9562 0.053 Uiso 1 1 calc R
C101 C 0.45700(16) 0.8117(3) 0.99882(11) 0.0513(14) Uani 1 1 d .
O102 O 0.47625(13) 0.8608(2) 1.01671(8) 0.0752(12) Uani 1 1 d .
C103 C 0.45242(15) 0.7298(3) 1.00965(11) 0.0504(13) Uani 1 1 d .
H10A H 0.4483 0.7313 1.0316 0.06 Uiso 1 1 calc R
H10B H 0.4266 0.7073 0.9958 0.06 Uiso 1 1 calc R
C104 C 0.48940(16) 0.6772(4) 1.00929(12) 0.0583(15) Uani 1 1 d .
C105 C 0.52860(17) 0.7009(4) 1.03456(14) 0.078(2) Uani 1 1 d .
H10C H 0.5376 0.7522 1.0296 0.118 Uiso 1 1 calc R
H10D H 0.5514 0.6641 1.0348 0.118 Uiso 1 1 calc R
H10E H 0.522 0.7018 1.0555 0.118 Uiso 1 1 calc R
C106 C 0.49923(18) 0.6761(4) 0.97657(13) 0.0768(19) Uani 1 1 d .
H10F H 0.4733 0.6658 0.9603 0.115 Uiso 1 1 calc R
H10G H 0.52 0.6358 0.976 0.115 Uiso 1 1 calc R
H10H H 0.5107 0.726 0.9724 0.115 Uiso 1 1 calc R
C107 C 0.4758(2) 0.5954(4) 1.01635(17) 0.089(2) Uani 1 1 d .
H10I H 0.4663 0.5958 1.0362 0.133 Uiso 1 1 calc R
H10J H 0.4999 0.5604 1.0185 0.133 Uiso 1 1 calc R
H10K H 0.4527 0.5782 0.9988 0.133 Uiso 1 1 calc R
C201 C 0.4096(2) 0.2252(4) 1.05258(16) 0.0872(9) Uani 1 1 d D
H201 H 0.4073 0.2689 1.0652 0.105 Uiso 1 1 calc R
C202 C 0.4241(2) 0.1555(3) 1.06775(16) 0.0872(9) Uani 1 1 d D
H202 H 0.4302 0.1511 1.0903 0.105 Uiso 1 1 calc R
C203 C 0.4293(2) 0.0932(4) 1.04899(16) 0.0872(9) Uani 1 1 d D
H203 H 0.4398 0.0459 1.0587 0.105 Uiso 1 1 calc R
C204 C 0.4197(2) 0.0994(4) 1.01785(16) 0.0872(9) Uani 1 1 d D
H204 H 0.4237 0.0565 1.0054 0.105 Uiso 1 1 calc R
C205 C 0.4039(2) 0.1672(3) 1.00269(16) 0.0872(9) Uani 1 1 d D
H205 H 0.3966 0.1696 0.9801 0.105 Uiso 1 1 calc R
C206 C 0.3987(2) 0.2313(4) 1.02032(16) 0.0872(9) Uani 1 1 d D
C207 C 0.38347(16) 0.3038(3) 1.00567(13) 0.0541(14) Uani 1 1 d .
C208 C 0.37231(16) 0.3628(3) 0.99297(13) 0.0499(13) Uani 1 1 d .
C209 C 0.36003(16) 0.4367(3) 0.97867(12) 0.0481(13) Uani 1 1 d .
C210 C 0.36233(17) 0.4525(3) 0.94776(12) 0.0561(14) Uani 1 1 d .
H210 H 0.373 0.4147 0.9359 0.067 Uiso 1 1 calc R
C211 C 0.34925(16) 0.5231(3) 0.93381(11) 0.0486(13) Uani 1 1 d .
H211 H 0.3499 0.5327 0.9123 0.058 Uiso 1 1 calc R
C212 C 0.33562(14) 0.5779(3) 0.95118(10) 0.0374(11) Uani 1 1 d .
C213 C 0.33430(18) 0.5653(3) 0.98226(12) 0.0562(14) Uani 1 1 d .
H213 H 0.3253 0.6047 0.9943 0.067 Uiso 1 1 calc R
C214 C 0.34637(18) 0.4940(3) 0.99591(13) 0.0595(15) Uani 1 1 d .
H214 H 0.3452 0.4845 1.0173 0.071 Uiso 1 1 calc R
N215 N 0.32292(12) 0.6521(2) 0.93700(8) 0.0334(9) Uani 1 1 d .
C216 C 0.28034(14) 0.6707(3) 0.93034(9) 0.0316(10) Uani 1 1 d .
N217 N 0.27019(11) 0.7433(2) 0.91829(8) 0.0322(8) Uani 1 1 d .
H217 H 0.2433 0.7561 0.9133 0.039 Uiso 1 1 calc R
C218 C 0.29821(15) 0.7962(3) 0.91361(10) 0.0363(11) Uani 1 1 d .
N219 N 0.33944(11) 0.7743(2) 0.92160(8) 0.0325(8) Uani 1 1 d .
H219 H 0.3584 0.8081 0.9191 0.039 Uiso 1 1 calc R
C220 C 0.35375(15) 0.7034(3) 0.93324(10) 0.0343(10) Uani 1 1 d .
O221 O 0.25343(10) 0.62751(18) 0.93507(7) 0.0415(8) Uani 1 1 d .
O222 O 0.28742(9) 0.86025(17) 0.90320(7) 0.0412(8) Uani 1 1 d .
O223 O 0.39104(10) 0.68744(17) 0.94021(7) 0.0413(8) Uani 1 1 d .

loop_
_atom_site_aniso_label
_atom_site_aniso_U_11
_atom_site_aniso_U_22
_atom_site_aniso_U_33
_atom_site_aniso_U_23
_atom_site_aniso_U_13
_atom_site_aniso_U_12
Ru1 0.0532(3) 0.0278(2) 0.02777(19) 0.00459(15) -0.00599(16) -0.00991(18)
Cl1 0.0558(8) 0.0422(7) 0.0279(5) 0.0068(5) -0.0026(5) -0.0031(6)
P1 0.0528(8) 0.0381(7) 0.0317(6) 0.0076(5) 0.0033(6) -0.0055(6)
P2 0.0534(8) 0.0251(6) 0.0364(6) 0.0054(5) -0.0076(6) -0.0076(6)
P3 0.0594(9) 0.0347(7) 0.0358(7) 0.0030(5) -0.0081(6) -0.0152(6)
P4 0.0619(9) 0.0248(7) 0.0407(7) 0.0016(5) -0.0088(6) -0.0086(6)
C1 0.059(3) 0.065(4) 0.032(3) 0.009(2) 0.005(2) 0.004(3)
C2 0.0652(18) 0.145(3) 0.0414(14) 0.0160(17) 0.0005(12) 0.012(2)
C3 0.0652(18) 0.145(3) 0.0414(14) 0.0160(17) 0.0005(12) 0.012(2)
C4 0.0652(18) 0.145(3) 0.0414(14) 0.0160(17) 0.0005(12) 0.012(2)
C5 0.0652(18) 0.145(3) 0.0414(14) 0.0160(17) 0.0005(12) 0.012(2)
C6 0.0652(18) 0.145(3) 0.0414(14) 0.0160(17) 0.0005(12) 0.012(2)
C7 0.060(3) 0.045(3) 0.030(2) 0.001(2) 0.003(2) -0.010(2)
C8 0.0690(17) 0.0612(17) 0.0455(13) -0.0039(12) 0.0083(12) -0.0085(14)
C9 0.0690(17) 0.0612(17) 0.0455(13) -0.0039(12) 0.0083(12) -0.0085(14)
C10 0.0690(17) 0.0612(17) 0.0455(13) -0.0039(12) 0.0083(12) -0.0085(14)
C11 0.0690(17) 0.0612(17) 0.0455(13) -0.0039(12) 0.0083(12) -0.0085(14)
C12 0.0690(17) 0.0612(17) 0.0455(13) -0.0039(12) 0.0083(12) -0.0085(14)
C13 0.103(2) 0.0277(12) 0.0586(15) 0.0043(11) -0.0236(14) -0.0149(13)
C14 0.103(2) 0.0277(12) 0.0586(15) 0.0043(11) -0.0236(14) -0.0149(13)
C15 0.103(2) 0.0277(12) 0.0586(15) 0.0043(11) -0.0236(14) -0.0149(13)
C16 0.103(2) 0.0277(12) 0.0586(15) 0.0043(11) -0.0236(14) -0.0149(13)
C17 0.103(2) 0.0277(12) 0.0586(15) 0.0043(11) -0.0236(14) -0.0149(13)
C18 0.103(2) 0.0277(12) 0.0586(15) 0.0043(11) -0.0236(14) -0.0149(13)
C19 0.0671(17) 0.0509(15) 0.0709(16) 0.0118(11) 0.0058(13) -0.0113(12)
C20 0.0671(17) 0.0509(15) 0.0709(16) 0.0118(11) 0.0058(13) -0.0113(12)
C21 0.0671(17) 0.0509(15) 0.0709(16) 0.0118(11) 0.0058(13) -0.0113(12)
C22 0.0671(17) 0.0509(15) 0.0709(16) 0.0118(11) 0.0058(13) -0.0113(12)
C23 0.0671(17) 0.0509(15) 0.0709(16) 0.0118(11) 0.0058(13) -0.0113(12)
C24 0.0671(17) 0.0509(15) 0.0709(16) 0.0118(11) 0.0058(13) -0.0113(12)
C25 0.061(3) 0.035(3) 0.044(3) 0.012(2) 0.006(2) 0.001(2)
C26 0.076(4) 0.030(3) 0.037(3) 0.005(2) 0.001(2) -0.010(3)
C31 0.0803(19) 0.093(2) 0.0489(14) -0.0108(13) -0.0073(13) -0.0325(16)
C32 0.0803(19) 0.093(2) 0.0489(14) -0.0108(13) -0.0073(13) -0.0325(16)
C33 0.0803(19) 0.093(2) 0.0489(14) -0.0108(13) -0.0073(13) -0.0325(16)
C34 0.0803(19) 0.093(2) 0.0489(14) -0.0108(13) -0.0073(13) -0.0325(16)
C35 0.0803(19) 0.093(2) 0.0489(14) -0.0108(13) -0.0073(13) -0.0325(16)
C36 0.0803(19) 0.093(2) 0.0489(14) -0.0108(13) -0.0073(13) -0.0325(16)
C37 0.056(3) 0.045(3) 0.042(3) 0.003(2) 0.005(2) -0.019(3)
C38 0.078(2) 0.103(2) 0.0525(16) 0.0154(16) 0.0051(14) -0.0268(18)
C39 0.078(2) 0.103(2) 0.0525(16) 0.0154(16) 0.0051(14) -0.0268(18)
C40 0.078(2) 0.103(2) 0.0525(16) 0.0154(16) 0.0051(14) -0.0268(18)
C41 0.078(2) 0.103(2) 0.0525(16) 0.0154(16) 0.0051(14) -0.0268(18)
C42 0.078(2) 0.103(2) 0.0525(16) 0.0154(16) 0.0051(14) -0.0268(18)
C43 0.097(2) 0.0573(17) 0.0635(15) -0.0191(13) -0.0101(14) 0.0179(14)
C44 0.097(2) 0.0573(17) 0.0635(15) -0.0191(13) -0.0101(14) 0.0179(14)
C45 0.097(2) 0.0573(17) 0.0635(15) -0.0191(13) -0.0101(14) 0.0179(14)
C46 0.097(2) 0.0573(17) 0.0635(15) -0.0191(13) -0.0101(14) 0.0179(14)
C47 0.097(2) 0.0573(17) 0.0635(15) -0.0191(13) -0.0101(14) 0.0179(14)
C48 0.097(2) 0.0573(17) 0.0635(15) -0.0191(13) -0.0101(14) 0.0179(14)
C49 0.061(3) 0.033(3) 0.048(3) 0.005(2) -0.005(3) -0.001(2)
C50 0.0669(17) 0.0421(14) 0.0634(16) -0.0028(12) -0.0033(13) 0.0019(13)
C51 0.0669(17) 0.0421(14) 0.0634(16) -0.0028(12) -0.0033(13) 0.0019(13)
C52 0.0669(17) 0.0421(14) 0.0634(16) -0.0028(12) -0.0033(13) 0.0019(13)
C53 0.0669(17) 0.0421(14) 0.0634(16) -0.0028(12) -0.0033(13) 0.0019(13)
C54 0.0669(17) 0.0421(14) 0.0634(16) -0.0028(12) -0.0033(13) 0.0019(13)
C55 0.080(4) 0.037(3) 0.048(3) 0.005(2) -0.001(3) -0.015(3)
C56 0.079(4) 0.028(3) 0.057(3) 0.008(2) -0.006(3) -0.009(3)
C61 0.049(3) 0.032(3) 0.040(3) 0.001(2) -0.006(2) -0.021(2)
C62 0.062(3) 0.034(3) 0.032(2) 0.012(2) -0.006(2) -0.015(2)
C63 0.062(3) 0.033(3) 0.027(2) 0.0057(19) 0.001(2) -0.005(2)
C64 0.053(3) 0.033(3) 0.037(2) 0.006(2) 0.000(2) 0.000(2)
C65 0.052(3) 0.026(2) 0.033(2) 0.0057(19) -0.004(2) 0.005(2)
C66 0.055(3) 0.036(3) 0.027(2) 0.0101(19) 0.011(2) 0.003(2)
C67 0.052(3) 0.023(2) 0.031(2) 0.0040(18) 0.000(2) -0.002(2)
C68 0.049(3) 0.027(2) 0.034(2) 0.0076(19) -0.003(2) -0.008(2)
C71 0.045(3) 0.043(3) 0.034(2) 0.005(2) 0.008(2) 0.005(2)
O72 0.055(2) 0.050(2) 0.057(2) 0.0167(17) 0.0133(18) 0.0121(18)
N73 0.038(2) 0.046(2) 0.042(2) 0.0139(19) 0.0106(18) 0.0128(19)
C74 0.044(3) 0.051(3) 0.042(3) 0.009(2) 0.015(2) 0.015(3)
C75 0.073(4) 0.077(4) 0.076(4) 0.040(3) 0.030(3) 0.032(4)
C76 0.072(4) 0.097(5) 0.109(5) 0.038(4) 0.058(4) 0.042(4)
C77 0.066(4) 0.087(5) 0.060(4) 0.027(3) 0.034(3) 0.017(4)
C78 0.043(3) 0.054(3) 0.033(2) 0.004(2) 0.012(2) 0.011(2)
N79 0.038(2) 0.040(2) 0.036(2) 0.0033(17) 0.0108(17) 0.0020(18)
N80 0.049(2) 0.046(2) 0.036(2) 0.0000(18) 0.0171(18) 0.000(2)
C81 0.057(3) 0.047(3) 0.031(2) 0.002(2) 0.011(2) -0.013(3)
O82 0.098(3) 0.055(2) 0.0373(19) 0.0045(17) 0.031(2) 0.012(2)
C83 0.063(3) 0.037(3) 0.035(2) 0.001(2) 0.016(2) -0.003(2)
C84 0.076(4) 0.048(3) 0.053(3) 0.005(3) 0.032(3) -0.018(3)
C85 0.150(7) 0.059(5) 0.120(6) 0.036(4) 0.064(6) 0.016(5)
C86 0.118(6) 0.080(5) 0.057(4) -0.026(3) 0.035(4) -0.056(4)
C87 0.110(5) 0.055(4) 0.076(4) -0.015(3) 0.053(4) -0.029(4)
C91 0.058(3) 0.039(3) 0.031(2) 0.007(2) 0.002(2) -0.005(3)
O92 0.061(2) 0.059(2) 0.048(2) 0.0215(18) 0.0014(17) -0.021(2)
N93 0.046(2) 0.031(2) 0.034(2) 0.0078(16) -0.0059(17) -0.0062(18)
C94 0.034(3) 0.049(3) 0.032(2) -0.003(2) 0.001(2) -0.009(2)
C95 0.052(3) 0.041(3) 0.053(3) 0.001(2) 0.003(3) -0.013(3)
C96 0.048(3) 0.061(4) 0.065(4) -0.008(3) -0.002(3) -0.016(3)
C97 0.041(3) 0.056(4) 0.048(3) -0.008(3) -0.010(2) -0.007(3)
C98 0.038(3) 0.041(3) 0.036(2) 0.001(2) 0.000(2) 0.000(2)
N99 0.037(2) 0.037(2) 0.0242(18) -0.0001(16) -0.0015(15) -0.0023(17)
N100 0.047(2) 0.044(2) 0.033(2) -0.0005(17) -0.0098(17) -0.0039(19)
C101 0.045(3) 0.070(4) 0.031(3) -0.003(3) -0.006(2) 0.003(3)
O102 0.085(3) 0.091(3) 0.035(2) 0.001(2) -0.0145(19) -0.025(2)
C103 0.044(3) 0.073(4) 0.030(2) 0.008(2) 0.001(2) -0.002(3)
C104 0.041(3) 0.093(5) 0.039(3) 0.017(3) 0.006(2) 0.016(3)
C105 0.047(3) 0.123(6) 0.057(4) 0.023(4) -0.003(3) 0.015(4)
C106 0.052(4) 0.120(6) 0.056(4) 0.010(4) 0.009(3) 0.028(4)
C107 0.088(5) 0.088(5) 0.085(5) 0.022(4) 0.012(4) 0.039(4)
C201 0.120(2) 0.0484(16) 0.0760(18) 0.0076(14) -0.0106(17) 0.0147(16)
C202 0.120(2) 0.0484(16) 0.0760(18) 0.0076(14) -0.0106(17) 0.0147(16)
C203 0.120(2) 0.0484(16) 0.0760(18) 0.0076(14) -0.0106(17) 0.0147(16)
C204 0.120(2) 0.0484(16) 0.0760(18) 0.0076(14) -0.0106(17) 0.0147(16)
C205 0.120(2) 0.0484(16) 0.0760(18) 0.0076(14) -0.0106(17) 0.0147(16)
C206 0.120(2) 0.0484(16) 0.0760(18) 0.0076(14) -0.0106(17) 0.0147(16)
C207 0.049(3) 0.053(4) 0.058(3) 0.002(3) 0.009(3) -0.005(3)
C208 0.049(3) 0.038(3) 0.060(3) 0.012(2) 0.009(3) 0.006(2)
C209 0.051(3) 0.040(3) 0.051(3) 0.009(2) 0.008(2) 0.000(2)
C210 0.071(4) 0.054(3) 0.040(3) -0.001(2) 0.005(3) 0.025(3)
C211 0.066(3) 0.045(3) 0.031(2) 0.003(2) 0.004(2) 0.015(3)
C212 0.043(3) 0.036(3) 0.028(2) 0.0069(19) -0.0005(19) 0.005(2)
C213 0.085(4) 0.041(3) 0.048(3) 0.011(2) 0.027(3) 0.017(3)
C214 0.080(4) 0.052(3) 0.050(3) 0.023(3) 0.022(3) 0.019(3)
N215 0.041(2) 0.030(2) 0.0271(18) 0.0010(15) 0.0050(16) 0.0005(18)
C216 0.038(3) 0.032(3) 0.027(2) 0.0034(18) 0.0115(19) 0.003(2)
N217 0.028(2) 0.036(2) 0.0322(19) 0.0092(16) 0.0077(15) 0.0065(17)
C218 0.048(3) 0.035(3) 0.025(2) 0.0016(19) 0.008(2) 0.001(2)
N219 0.033(2) 0.034(2) 0.0286(18) 0.0041(16) 0.0036(15) -0.0030(17)
C220 0.038(3) 0.032(3) 0.029(2) -0.0013(19) 0.002(2) 0.000(2)
O221 0.045(2) 0.0386(19) 0.0417(18) 0.0094(15) 0.0126(15) 0.0020(16)
O222 0.0411(19) 0.0270(18) 0.053(2) 0.0150(14) 0.0076(15) 0.0021(14)
O223 0.0361(19) 0.0350(19) 0.0472(19) 0.0011(14) -0.0009(15) 0.0031(15)

loop_
_atom_type_symbol
_atom_type_description
_atom_type_scat_dispersion_real
_atom_type_scat_dispersion_imag
_atom_type_scat_source
C C 0.0033 0.0016 'International Tables Vol C Tables 4.2.6.8 and 6.1.1.4'
H H 0 0 'International Tables Vol C Tables 4.2.6.8 and 6.1.1.4'
N N 0.0061 0.0033 'International Tables Vol C Tables 4.2.6.8 and 6.1.1.4'
O O 0.0106 0.006 'International Tables Vol C Tables 4.2.6.8 and 6.1.1.4'
P P 0.1023 0.0942 'International Tables Vol C Tables 4.2.6.8 and 6.1.1.4'
Cl Cl 0.1484 0.1585 'International Tables Vol C Tables 4.2.6.8 and 6.1.1.4'
Ru Ru -1.2594 0.8363 'International Tables Vol C Tables 4.2.6.8 and 6.1.1.4'

loop_
_geom_angle_atom_site_label_1
_geom_angle_atom_site_label_2
_geom_angle_atom_site_label_3
_geom_angle
C61 Ru1 P4 81.26(15)
C61 Ru1 P3 85.95(12)
P4 Ru1 P3 82.44(5)
C61 Ru1 P2 89.32(12)
P4 Ru1 P2 95.93(5)
P3 Ru1 P2 175.18(4)
C61 Ru1 P1 96.64(15)
P4 Ru1 P1 177.39(4)
P3 Ru1 P1 99.00(5)
P2 Ru1 P1 82.46(5)
C61 Ru1 Cl1 178.09(13)
P4 Ru1 Cl1 100.10(4)
P3 Ru1 Cl1 95.55(4)
P2 Ru1 Cl1 89.20(4)
P1 Ru1 Cl1 81.97(4)
C1 P1 C7 98.8(2)
C1 P1 C25 100.6(2)
C7 P1 C25 105.4(2)
C1 P1 Ru1 125.59(18)
C7 P1 Ru1 119.01(17)
C25 P1 Ru1 104.76(18)
C19 P2 C13 103.6(3)
C19 P2 C26 103.5(2)
C13 P2 C26 100.6(2)
C19 P2 Ru1 120.2(2)
C13 P2 Ru1 117.59(18)
C26 P2 Ru1 108.74(17)
C37 P3 C31 98.2(3)
C37 P3 C55 104.3(2)
C31 P3 C55 101.9(3)
C37 P3 Ru1 118.20(16)
C31 P3 Ru1 124.2(2)
C55 P3 Ru1 107.53(18)
C43 P4 C49 99.6(3)
C43 P4 C56 99.4(3)
C49 P4 C56 104.1(2)
C43 P4 Ru1 124.8(2)
C49 P4 Ru1 121.29(16)
C56 P4 Ru1 104.0(2)
C6 C1 C2 116.8(5)
C6 C1 P1 122.2(4)
C2 C1 P1 121.0(4)
C3 C2 C1 119.5(6)
C3 C2 H2 120.2
C1 C2 H2 120.2
C4 C3 C2 120.8(6)
C4 C3 H3 119.6
C2 C3 H3 119.6
C3 C4 C5 120.7(6)
C3 C4 H4 119.6
C5 C4 H4 119.6
C4 C5 C6 119.8(6)
C4 C5 H5 120.1
C6 C5 H5 120.1
C1 C6 C5 122.1(6)
C1 C6 H6 118.9
C5 C6 H6 118.9
C12 C7 C8 119.0(5)
C12 C7 P1 119.2(4)
C8 C7 P1 121.5(4)
C9 C8 C7 119.9(5)
C9 C8 H8 120.1
C7 C8 H8 120.1
C10 C9 C8 121.5(6)
C10 C9 H9 119.3
C8 C9 H9 119.3
C9 C10 C11 120.5(5)
C9 C10 H10 119.8
C11 C10 H10 119.8
C10 C11 C12 120.7(5)
C10 C11 H11 119.7
C12 C11 H11 119.7
C7 C12 C11 118.5(5)
C7 C12 H12 120.8
C11 C12 H12 120.8
C18 C13 C14 118.4(5)
C18 C13 P2 124.2(5)
C14 C13 P2 117.2(5)
C13 C14 C15 122.2(6)
C13 C14 H14 118.9
C15 C14 H14 118.9
C16 C15 C14 116.1(7)
C16 C15 H15 121.9
C14 C15 H15 121.9
C17 C16 C15 122.1(6)
C17 C16 H16 118.9
C15 C16 H16 118.9
C16 C17 C18 121.5(7)
C16 C17 H17 119.2
C18 C17 H17 119.2
C13 C18 C17 119.5(7)
C13 C18 H18 120.2
C17 C18 H18 120.2
C20 C19 C24 117.7(6)
C20 C19 P2 121.3(5)
C24 C19 P2 120.9(4)
C19 C20 C21 121.3(6)
C19 C20 H20 119.4
C21 C20 H20 119.4
C22 C21 C20 120.3(6)
C22 C21 H21 119.8
C20 C21 H21 119.8
C23 C22 C21 119.3(6)
C23 C22 H22 120.4
C21 C22 H22 120.4
C22 C23 C24 120.5(6)
C22 C23 H23 119.7
C24 C23 H23 119.7
C19 C24 C23 120.8(6)
C19 C24 H24 119.6
C23 C24 H24 119.6
C26 C25 P1 109.3(3)
C26 C25 H25A 109.8
P1 C25 H25A 109.8
C26 C25 H25B 109.8
P1 C25 H25B 109.8
H25A C25 H25B 108.3
C25 C26 P2 111.9(3)
C25 C26 H26A 109.2
P2 C26 H26A 109.2
C25 C26 H26B 109.2
P2 C26 H26B 109.2
H26A C26 H26B 107.9
C36 C31 C32 117.8(5)
C36 C31 P3 121.1(5)
C32 C31 P3 121.0(5)
C31 C32 C33 119.8(7)
C31 C32 H32 120.1
C33 C32 H32 120.1
C34 C33 C32 119.6(6)
C34 C33 H33 120.2
C32 C33 H33 120.2
C33 C34 C35 122.0(6)
C33 C34 H34 119
C35 C34 H34 119
C34 C35 C36 118.6(7)
C34 C35 H35 120.7
C36 C35 H35 120.7
C31 C36 C35 122.2(6)
C31 C36 H36 118.9
C35 C36 H36 118.9
C38 C37 C42 117.0(5)
C38 C37 P3 121.5(4)
C42 C37 P3 121.4(4)
C37 C38 C39 122.6(6)
C37 C38 H38 118.7
C39 C38 H38 118.7
C40 C39 C38 121.5(7)
C40 C39 H39 119.2
C38 C39 H39 119.2
C39 C40 C41 118.3(6)
C39 C40 H40 120.9
C41 C40 H40 120.9
C42 C41 C40 120.5(6)
C42 C41 H41 119.8
C40 C41 H41 119.8
C41 C42 C37 120.1(6)
C41 C42 H42 119.9
C37 C42 H42 119.9
C44 C43 C48 117.7(6)
C44 C43 P4 117.3(5)
C48 C43 P4 124.9(5)
C45 C44 C43 119.6(6)
C45 C44 H44 120.2
C43 C44 H44 120.2
C46 C45 C44 120.8(6)
C46 C45 H45 119.6
C44 C45 H45 119.6
C45 C46 C47 122.1(6)
C45 C46 H46 119
C47 C46 H46 119
C48 C47 C46 119.4(6)
C48 C47 H47 120.3
C46 C47 H47 120.3
C47 C48 C43 120.2(6)
C47 C48 H48 119.9
C43 C48 H48 119.9
C50 C49 C54 116.2(5)
C50 C49 P4 122.7(5)
C54 C49 P4 121.1(4)
C49 C50 C51 122.6(6)
C49 C50 H50 118.7
C51 C50 H50 118.7
C52 C51 C50 119.9(6)
C52 C51 H51 120.1
C50 C51 H51 120.1
C51 C52 C53 119.2(5)
C51 C52 H52 120.4
C53 C52 H52 120.4
C54 C53 C52 119.7(6)
C54 C53 H53 120.1
C52 C53 H53 120.1
C53 C54 C49 122.4(6)
C53 C54 H54 118.8
C49 C54 H54 118.8
C56 C55 P3 113.1(4)
C56 C55 H55A 109
P3 C55 H55A 109
C56 C55 H55B 109
P3 C55 H55B 109
H55A C55 H55B 107.8
C55 C56 P4 107.0(3)
C55 C56 H56A 110.3
P4 C56 H56A 110.3
C55 C56 H56B 110.3
P4 C56 H56B 110.3
H56A C56 H56B 108.6
C62 C61 Ru1 174.6(5)
C61 C62 C63 177.7(6)
C64 C63 C68 117.5(4)
C64 C63 C62 121.3(4)
C68 C63 C62 121.1(4)
C65 C64 C63 121.9(4)
C65 C64 H64 119
C63 C64 H64 119
C64 C65 C66 119.3(5)
C64 C65 C71 119.3(4)
C66 C65 C71 121.4(4)
C67 C66 C65 120.3(4)
C67 C66 H66 119.9
C65 C66 H66 119.9
C66 C67 C68 119.8(4)
C66 C67 C91 123.3(4)
C68 C67 C91 116.9(4)
C67 C68 C63 121.0(4)
C67 C68 H68 119.5
C63 C68 H68 119.5
O72 C71 N73 122.8(4)
O72 C71 C65 120.7(4)
N73 C71 C65 116.4(4)
C71 N73 C74 127.5(4)
C71 N73 H73 116.2
C74 N73 H73 116.2
N79 C74 N73 114.7(4)
N79 C74 C75 120.7(4)
N73 C74 C75 124.6(5)
C76 C75 C74 118.5(5)
C76 C75 H75 120.8
C74 C75 H75 120.8
C77 C76 C75 120.9(6)
C77 C76 H76 119.6
C75 C76 H76 119.6
C76 C77 C78 118.0(5)
C76 C77 H77 121
C78 C77 H77 121
N79 C78 C77 123.3(5)
N79 C78 N80 115.5(4)
C77 C78 N80 121.2(4)
C78 N79 C74 118.6(4)
C81 N80 C78 127.2(4)
C81 N80 H80 116.4
C78 N80 H80 116.4
O82 C81 N80 121.5(5)
O82 C81 C83 122.4(4)
N80 C81 C83 116.0(4)
C81 C83 C84 116.1(4)
C81 C83 H83A 108.3
C84 C83 H83A 108.3
C81 C83 H83B 108.3
C84 C83 H83B 108.3
H83A C83 H83B 107.4
C87 C84 C86 110.5(5)
C87 C84 C83 111.5(4)
C86 C84 C83 110.9(4)
C87 C84 C85 107.8(5)
C86 C84 C85 107.8(5)
C83 C84 C85 108.2(5)
C84 C85 H85A 109.5
C84 C85 H85B 109.5
H85A C85 H85B 109.5
C84 C85 H85C 109.5
H85A C85 H85C 109.5
H85B C85 H85C 109.5
C84 C86 H86A 109.5
C84 C86 H86B 109.5
H86A C86 H86B 109.5
C84 C86 H86C 109.5
H86A C86 H86C 109.5
H86B C86 H86C 109.5
C84 C87 H87A 109.5
C84 C87 H87B 109.5
H87A C87 H87B 109.5
C84 C87 H87C 109.5
H87A C87 H87C 109.5
H87B C87 H87C 109.5
O92 C91 N93 122.2(4)
O92 C91 C67 123.4(4)
N93 C91 C67 114.4(4)
C94 N93 C91 127.1(4)
C94 N93 H93 116.4
C91 N93 H93 116.4
N99 C94 C95 122.7(4)
N99 C94 N93 113.9(4)
C95 C94 N93 123.3(4)
C96 C95 C94 117.5(5)
C96 C95 H95 121.2
C94 C95 H95 121.2
C95 C96 C97 121.9(5)
C95 C96 H96 119.1
C97 C96 H96 119.1
C98 C97 C96 116.5(4)
C98 C97 H97 121.7
C96 C97 H97 121.7
C97 C98 N99 124.3(4)
C97 C98 N100 122.9(4)
N99 C98 N100 112.8(4)
C94 N99 C98 116.9(4)
C101 N100 C98 126.7(4)
C101 N100 H100 116.7
C98 N100 H100 116.7
O102 C101 N100 122.9(5)
O102 C101 C103 122.4(4)
N100 C101 C103 114.7(4)
C104 C103 C101 115.2(4)
C104 C103 H10A 108.5
C101 C103 H10A 108.5
C104 C103 H10B 108.5
C101 C103 H10B 108.5
H10A C103 H10B 107.5
C103 C104 C106 111.2(4)
C103 C104 C105 111.1(5)
C106 C104 C105 110.0(5)
C103 C104 C107 106.8(5)
C106 C104 C107 107.8(5)
C105 C104 C107 109.8(5)
C104 C105 H10C 109.5
C104 C105 H10D 109.5
H10C C105 H10D 109.5
C104 C105 H10E 109.5
H10C C105 H10E 109.5
H10D C105 H10E 109.5
C104 C106 H10F 109.5
C104 C106 H10G 109.5
H10F C106 H10G 109.5
C104 C106 H10H 109.5
H10F C106 H10H 109.5
H10G C106 H10H 109.5
C104 C107 H10I 109.5
C104 C107 H10J 109.5
H10I C107 H10J 109.5
C104 C107 H10K 109.5
H10I C107 H10K 109.5
H10J C107 H10K 109.5
C206 C201 C202 121.5(6)
C206 C201 H201 119.2
C202 C201 H201 119.2
C203 C202 C201 118.4(6)
C203 C202 H202 120.8
C201 C202 H202 120.8
C204 C203 C202 120.2(6)
C204 C203 H203 119.9
C202 C203 H203 119.9
C203 C204 C205 121.7(7)
C203 C204 H204 119.1
C205 C204 H204 119.1
C206 C205 C204 120.4(6)
C206 C205 H205 119.8
C204 C205 H205 119.8
C201 C206 C205 117.7(6)
C201 C206 C207 119.8(6)
C205 C206 C207 122.5(6)
C208 C207 C206 177.2(7)
C207 C208 C209 177.3(6)
C214 C209 C210 118.5(5)
C214 C209 C208 120.3(5)
C210 C209 C208 121.2(5)
C209 C210 C211 120.9(5)
C209 C210 H210 119.6
C211 C210 H210 119.6
C212 C211 C210 119.3(4)
C212 C211 H211 120.4
C210 C211 H211 120.4
C211 C212 C213 121.5(4)
C211 C212 N215 119.5(4)
C213 C212 N215 119.0(4)
C212 C213 C214 119.1(5)
C212 C213 H213 120.4
C214 C213 H213 120.4
C209 C214 C213 120.7(5)
C209 C214 H214 119.7
C213 C214 H214 119.7
C220 N215 C216 123.0(4)
C220 N215 C212 119.0(4)
C216 N215 C212 117.8(4)
O221 C216 N217 121.1(4)
O221 C216 N215 123.4(4)
N217 C216 N215 115.5(4)
C218 N217 C216 125.1(4)
C218 N217 H217 117.5
C216 N217 H217 117.5
O222 C218 N217 122.3(4)
O222 C218 N219 121.9(4)
N217 C218 N219 115.8(4)
C218 N219 C220 125.0(4)
C218 N219 H219 117.5
C220 N219 H219 117.5
O223 C220 N219 122.0(4)
O223 C220 N215 122.4(4)
N219 C220 N215 115.6(4)

loop_
_geom_bond_atom_site_label_1
_geom_bond_atom_site_label_2
_geom_bond_distance
Ru1 C61 2.009(5)
Ru1 P4 2.3651(14)
Ru1 P3 2.3670(13)
Ru1 P2 2.3681(13)
Ru1 P1 2.3829(14)
Ru1 Cl1 2.4924(11)
P1 C1 1.829(5)
P1 C7 1.829(5)
P1 C25 1.831(5)
P2 C19 1.834(6)
P2 C13 1.841(5)
P2 C26 1.853(5)
P3 C37 1.825(5)
P3 C31 1.845(5)
P3 C55 1.849(6)
P4 C43 1.824(6)
P4 C49 1.836(5)
P4 C56 1.846(5)
C1 C6 1.362(8)
C1 C2 1.422(7)
C2 C3 1.405(8)
C2 H2 0.95
C3 C4 1.334(8)
C3 H3 0.95
C4 C5 1.353(8)
C4 H4 0.95
C5 C6 1.390(8)
C5 H5 0.95
C6 H6 0.95
C7 C12 1.404(7)
C7 C8 1.421(7)
C8 C9 1.368(7)
C8 H8 0.95
C9 C10 1.347(7)
C9 H9 0.95
C10 C11 1.384(7)
C10 H10 0.95
C11 C12 1.405(7)
C11 H11 0.95
C12 H12 0.95
C13 C18 1.378(9)
C13 C14 1.386(9)
C14 C15 1.428(7)
C14 H14 0.95
C15 C16 1.382(9)
C15 H15 0.95
C16 C17 1.338(9)
C16 H16 0.95
C17 C18 1.397(7)
C17 H17 0.95
C18 H18 0.95
C19 C20 1.377(8)
C19 C24 1.391(8)
C20 C21 1.392(8)
C20 H20 0.95
C21 C22 1.382(8)
C21 H21 0.95
C22 C23 1.361(7)
C22 H22 0.95
C23 C24 1.403(8)
C23 H23 0.95
C24 H24 0.95
C25 C26 1.509(7)
C25 H25A 0.99
C25 H25B 0.99
C26 H26A 0.99
C26 H26B 0.99
C31 C36 1.364(9)
C31 C32 1.385(8)
C32 C33 1.398(7)
C32 H32 0.95
C33 C34 1.336(9)
C33 H33 0.95
C34 C35 1.353(8)
C34 H34 0.95
C35 C36 1.372(7)
C35 H35 0.95
C36 H36 0.95
C37 C38 1.353(8)
C37 C42 1.432(7)
C38 C39 1.369(8)
C38 H38 0.95
C39 C40 1.363(8)
C39 H39 0.95
C40 C41 1.398(9)
C40 H40 0.95
C41 C42 1.382(8)
C41 H41 0.95
C42 H42 0.95
C43 C44 1.413(8)
C43 C48 1.415(8)
C44 C45 1.390(8)
C44 H44 0.95
C45 C46 1.315(8)
C45 H45 0.95
C46 C47 1.386(8)
C46 H46 0.95
C47 C48 1.369(8)
C47 H47 0.95
C48 H48 0.95
C49 C50 1.372(7)
C49 C54 1.385(8)
C50 C51 1.376(7)
C50 H50 0.95
C51 C52 1.355(8)
C51 H51 0.95
C52 C53 1.391(7)
C52 H52 0.95
C53 C54 1.358(7)
C53 H53 0.95
C54 H54 0.95
C55 C56 1.502(7)
C55 H55A 0.99
C55 H55B 0.99
C56 H56A 0.99
C56 H56B 0.99
C61 C62 1.202(6)
C62 C63 1.433(6)
C63 C64 1.401(7)
C63 C68 1.401(6)
C64 C65 1.390(6)
C64 H64 0.95
C65 C66 1.391(6)
C65 C71 1.494(7)
C66 C67 1.387(6)
C66 H66 0.95
C67 C68 1.398(6)
C67 C91 1.485(7)
C68 H68 0.95
C71 O72 1.257(5)
C71 N73 1.363(5)
N73 C74 1.377(6)
N73 H73 0.88
C74 N79 1.367(6)
C74 C75 1.388(7)
C75 C76 1.367(8)
C75 H75 0.95
C76 C77 1.359(8)
C76 H76 0.95
C77 C78 1.376(7)
C77 H77 0.95
C78 N79 1.318(6)
C78 N80 1.405(6)
N80 C81 1.363(6)
N80 H80 0.88
C81 O82 1.226(6)
C81 C83 1.474(7)
C83 C84 1.542(7)
C83 H83A 0.99
C83 H83B 0.99
C84 C87 1.500(8)
C84 C86 1.525(7)
C84 C85 1.578(9)
C85 H85A 0.98
C85 H85B 0.98
C85 H85C 0.98
C86 H86A 0.98
C86 H86B 0.98
C86 H86C 0.98
C87 H87A 0.98
C87 H87B 0.98
C87 H87C 0.98
C91 O92 1.204(5)
C91 N93 1.405(5)
N93 C94 1.396(5)
N93 H93 0.88
C94 N99 1.334(6)
C94 C95 1.394(6)
C95 C96 1.372(7)
C95 H95 0.95
C96 C97 1.373(7)
C96 H96 0.95
C97 C98 1.362(7)
C97 H97 0.95
C98 N99 1.369(5)
C98 N100 1.411(6)
N100 C101 1.367(6)
N100 H100 0.88
C101 O102 1.222(6)
C101 C103 1.521(7)
C103 C104 1.518(7)
C103 H10A 0.99
C103 H10B 0.99
C104 C106 1.526(7)
C104 C105 1.527(7)
C104 C107 1.544(9)
C105 H10C 0.98
C105 H10D 0.98
C105 H10E 0.98
C106 H10F 0.98
C106 H10G 0.98
C106 H10H 0.98
C107 H10I 0.98
C107 H10J 0.98
C107 H10K 0.98
C201 C206 1.361(9)
C201 C202 1.407(8)
C201 H201 0.95
C202 C203 1.391(9)
C202 H202 0.95
C203 C204 1.314(8)
C203 H203 0.95
C204 C205 1.388(8)
C204 H204 0.95
C205 C206 1.387(9)
C205 H205 0.95
C206 C207 1.447(8)
C207 C208 1.182(7)
C208 C209 1.444(7)
C209 C214 1.383(7)
C209 C210 1.386(7)
C210 C211 1.391(7)
C210 H210 0.95
C211 C212 1.355(6)
C211 H211 0.95
C212 C213 1.374(6)
C212 N215 1.449(5)
C213 C214 1.392(7)
C213 H213 0.95
C214 H214 0.95
N215 C220 1.384(6)
N215 C216 1.388(6)
C216 O221 1.210(5)
C216 N217 1.379(5)
N217 C218 1.347(6)
N217 H217 0.88
C218 O222 1.224(5)
C218 N219 1.361(5)
N219 C220 1.373(5)
N219 H219 0.88
C220 O223 1.214(5)

loop_
_geom_hbond_atom_site_label_D
_geom_hbond_atom_site_label_H
_geom_hbond_atom_site_label_A
_geom_hbond_distance_DH
_geom_hbond_distance_HA
_geom_hbond_distance_DA
_geom_hbond_angle_DHA
N73 H73 O222 0.88 2.1 2.974(5) 177
N80 H80 O221 0.88 2.11 2.962(5) 163.5
N93 H93 O222 0.88 2.12 2.978(5) 166.5
N100 H100 O223 0.88 2.09 2.946(5) 162.5
N217 H217 N79 0.88 2.14 2.920(5) 148.2
N219 H219 N99 0.88 2.06 2.896(5) 158.4

loop_
_geom_torsion_atom_site_label_1
_geom_torsion_atom_site_label_2
_geom_torsion_atom_site_label_3
_geom_torsion_atom_site_label_4
_geom_torsion
C61 Ru1 P1 C1 -128.0(2)
P3 Ru1 P1 C1 -41.1(2)
P2 Ru1 P1 C1 143.6(2)
Cl1 Ru1 P1 C1 53.3(2)
C61 Ru1 P1 C7 -0.3(2)
P3 Ru1 P1 C7 86.60(19)
P2 Ru1 P1 C7 -88.76(19)
Cl1 Ru1 P1 C7 -179.01(19)
C61 Ru1 P1 C25 117.0(2)
P3 Ru1 P1 C25 -156.07(17)
P2 Ru1 P1 C25 28.58(17)
Cl1 Ru1 P1 C25 -61.67(17)
C61 Ru1 P2 C19 137.4(3)
P4 Ru1 P2 C19 56.3(2)
P1 Ru1 P2 C19 -125.8(2)
Cl1 Ru1 P2 C19 -43.8(2)
C61 Ru1 P2 C13 9.6(3)
P4 Ru1 P2 C13 -71.5(3)
P1 Ru1 P2 C13 106.4(3)
Cl1 Ru1 P2 C13 -171.6(3)
C61 Ru1 P2 C26 -103.7(2)
P4 Ru1 P2 C26 175.20(17)
P1 Ru1 P2 C26 -6.87(17)
Cl1 Ru1 P2 C26 75.13(17)
C61 Ru1 P3 C37 45.9(2)
P4 Ru1 P3 C37 127.57(19)
P1 Ru1 P3 C37 -50.22(19)
Cl1 Ru1 P3 C37 -132.94(19)
C61 Ru1 P3 C31 169.9(3)
P4 Ru1 P3 C31 -108.4(3)
P1 Ru1 P3 C31 73.8(3)
Cl1 Ru1 P3 C31 -8.9(3)
C61 Ru1 P3 C55 -71.7(2)
P4 Ru1 P3 C55 10.03(19)
P1 Ru1 P3 C55 -167.76(19)
Cl1 Ru1 P3 C55 109.52(19)
C61 Ru1 P4 C43 166.9(3)
P3 Ru1 P4 C43 79.9(3)
P2 Ru1 P4 C43 -104.7(3)
Cl1 Ru1 P4 C43 -14.4(3)
C61 Ru1 P4 C49 -61.8(2)
P3 Ru1 P4 C49 -148.8(2)
P2 Ru1 P4 C49 26.6(2)
Cl1 Ru1 P4 C49 116.9(2)
C61 Ru1 P4 C56 54.7(2)
P3 Ru1 P4 C56 -32.34(17)
P2 Ru1 P4 C56 143.09(17)
Cl1 Ru1 P4 C56 -126.66(17)
C7 P1 C1 C6 -29.6(6)
C25 P1 C1 C6 -137.2(6)
Ru1 P1 C1 C6 105.9(5)
C7 P1 C1 C2 152.6(5)
C25 P1 C1 C2 45.0(5)
Ru1 P1 C1 C2 -71.9(5)
C6 C1 C2 C3 -1.3(9)
P1 C1 C2 C3 176.6(5)
C1 C2 C3 C4 1.5(10)
C2 C3 C4 C5 1.7(12)
C3 C4 C5 C6 -4.9(12)
C2 C1 C6 C5 -2.0(10)
P1 C1 C6 C5 -179.9(6)
C4 C5 C6 C1 5.1(12)
C1 P1 C7 C12 101.2(4)
C25 P1 C7 C12 -155.1(4)
Ru1 P1 C7 C12 -38.1(5)
C1 P1 C7 C8 -73.2(4)
C25 P1 C7 C8 30.4(5)
Ru1 P1 C7 C8 147.4(3)
C12 C7 C8 C9 0.4(7)
P1 C7 C8 C9 174.8(4)
C7 C8 C9 C10 0.2(8)
C8 C9 C10 C11 -0.6(8)
C9 C10 C11 C12 0.4(8)
C8 C7 C12 C11 -0.6(7)
P1 C7 C12 C11 -175.2(4)
C10 C11 C12 C7 0.2(8)
C19 P2 C13 C18 -21.9(5)
C26 P2 C13 C18 -128.8(4)
Ru1 P2 C13 C18 113.4(4)
C19 P2 C13 C14 161.8(4)
C26 P2 C13 C14 55.0(4)
Ru1 P2 C13 C14 -62.8(4)
C18 C13 C14 C15 1.1(7)
P2 C13 C14 C15 177.6(4)
C13 C14 C15 C16 -0.6(7)
C14 C15 C16 C17 -0.7(7)
C15 C16 C17 C18 1.5(8)
C14 C13 C18 C17 -0.4(7)
P2 C13 C18 C17 -176.6(4)
C16 C17 C18 C13 -0.9(8)
C13 P2 C19 C20 -46.3(5)
C26 P2 C19 C20 58.3(5)
Ru1 P2 C19 C20 179.8(4)
C13 P2 C19 C24 130.2(5)
C26 P2 C19 C24 -125.2(5)
Ru1 P2 C19 C24 -3.7(5)
C24 C19 C20 C21 -1.6(8)
P2 C19 C20 C21 175.0(4)
C19 C20 C21 C22 2.0(8)
C20 C21 C22 C23 -1.5(8)
C21 C22 C23 C24 0.8(8)
C20 C19 C24 C23 0.8(8)
P2 C19 C24 C23 -175.8(4)
C22 C23 C24 C19 -0.4(8)
C1 P1 C25 C26 177.3(4)
C7 P1 C25 C26 75.0(4)
Ru1 P1 C25 C26 -51.3(4)
P1 C25 C26 P2 47.7(4)
C19 P2 C26 C25 106.8(4)
C13 P2 C26 C25 -146.2(4)
Ru1 P2 C26 C25 -22.1(4)
C37 P3 C31 C36 101.6(6)
C55 P3 C31 C36 -151.9(6)
Ru1 P3 C31 C36 -30.9(7)
C37 P3 C31 C32 -75.0(6)
C55 P3 C31 C32 31.6(6)
Ru1 P3 C31 C32 152.6(4)
C36 C31 C32 C33 -3.0(9)
P3 C31 C32 C33 173.7(5)
C31 C32 C33 C34 1.5(9)
C32 C33 C34 C35 0.8(10)
C33 C34 C35 C36 -1.6(11)
C32 C31 C36 C35 2.2(10)
P3 C31 C36 C35 -174.4(5)
C34 C35 C36 C31 0.1(11)
C31 P3 C37 C38 -40.3(5)
C55 P3 C37 C38 -144.9(4)
Ru1 P3 C37 C38 95.9(4)
C31 P3 C37 C42 142.6(5)
C55 P3 C37 C42 38.0(5)
Ru1 P3 C37 C42 -81.2(5)
C42 C37 C38 C39 0.8(8)
P3 C37 C38 C39 -176.4(5)
C37 C38 C39 C40 -1.8(9)
C38 C39 C40 C41 1.2(10)
C39 C40 C41 C42 0.2(10)
C40 C41 C42 C37 -1.1(10)
C38 C37 C42 C41 0.6(8)
P3 C37 C42 C41 177.8(5)
C49 P4 C43 C44 49.3(5)
C56 P4 C43 C44 -56.9(5)
Ru1 P4 C43 C44 -171.3(4)
C49 P4 C43 C48 -132.9(6)
C56 P4 C43 C48 120.9(6)
Ru1 P4 C43 C48 6.5(7)
C48 C43 C44 C45 0.3(9)
P4 C43 C44 C45 178.3(5)
C43 C44 C45 C46 0.7(9)
C44 C45 C46 C47 0.6(11)
C45 C46 C47 C48 -2.9(11)
C46 C47 C48 C43 3.9(10)
C44 C43 C48 C47 -2.6(10)
P4 C43 C48 C47 179.6(5)
C43 P4 C49 C50 -137.9(4)
C56 P4 C49 C50 -35.5(5)
Ru1 P4 C49 C50 80.9(4)
C43 P4 C49 C54 43.3(5)
C56 P4 C49 C54 145.7(4)
Ru1 P4 C49 C54 -98.0(4)
C54 C49 C50 C51 1.0(7)
P4 C49 C50 C51 -177.9(4)
C49 C50 C51 C52 -1.9(8)
C50 C51 C52 C53 1.9(8)
C51 C52 C53 C54 -1.2(8)
C52 C53 C54 C49 0.3(8)
C50 C49 C54 C53 -0.2(8)
P4 C49 C54 C53 178.7(4)
C37 P3 C55 C56 -105.4(4)
C31 P3 C55 C56 152.9(4)
Ru1 P3 C55 C56 20.9(4)
P3 C55 C56 P4 -48.8(5)
C43 P4 C56 C55 -75.1(4)
C49 P4 C56 C55 -177.6(4)
Ru1 P4 C56 C55 54.4(4)
C68 C63 C64 C65 -1.1(7)
C62 C63 C64 C65 176.8(4)
C63 C64 C65 C66 1.7(7)
C63 C64 C65 C71 -179.1(4)
C64 C65 C66 C67 -3.3(7)
C71 C65 C66 C67 177.5(4)
C65 C66 C67 C68 4.4(7)
C65 C66 C67 C91 -178.6(4)
C66 C67 C68 C63 -3.9(7)
C91 C67 C68 C63 179.0(4)
C64 C63 C68 C67 2.2(7)
C62 C63 C68 C67 -175.7(4)
C64 C65 C71 O72 -23.9(7)
C66 C65 C71 O72 155.3(5)
C64 C65 C71 N73 153.6(4)
C66 C65 C71 N73 -27.2(6)
O72 C71 N73 C74 -7.9(8)
C65 C71 N73 C74 174.7(4)
C71 N73 C74 N79 164.6(4)
C71 N73 C74 C75 -18.7(8)
N79 C74 C75 C76 -3.1(9)
N73 C74 C75 C76 -179.6(6)
C74 C75 C76 C77 4.0(11)
C75 C76 C77 C78 -2.2(11)
C76 C77 C78 N79 -0.7(9)
C76 C77 C78 N80 178.5(6)
C77 C78 N79 C74 1.5(7)
N80 C78 N79 C74 -177.7(4)
N73 C74 N79 C78 177.2(4)
C75 C74 N79 C78 0.4(7)
N79 C78 N80 C81 143.3(5)
C77 C78 N80 C81 -35.9(8)
C78 N80 C81 O82 1.2(8)
C78 N80 C81 C83 -176.8(4)
O82 C81 C83 C84 87.4(6)
N80 C81 C83 C84 -94.7(5)
C81 C83 C84 C87 -60.0(6)
C81 C83 C84 C86 63.6(6)
C81 C83 C84 C85 -178.4(5)
C66 C67 C91 O92 -149.8(5)
C68 C67 C91 O92 27.3(7)
C66 C67 C91 N93 29.6(6)
C68 C67 C91 N93 -153.3(4)
O92 C91 N93 C94 12.2(8)
C67 C91 N93 C94 -167.3(4)
C91 N93 C94 N99 -166.3(4)
C91 N93 C94 C95 17.7(7)
N99 C94 C95 C96 1.8(8)
N93 C94 C95 C96 177.5(5)
C94 C95 C96 C97 -2.8(8)
C95 C96 C97 C98 0.3(8)
C96 C97 C98 N99 3.5(8)
C96 C97 C98 N100 -177.6(5)
C95 C94 N99 C98 1.6(7)
N93 C94 N99 C98 -174.4(4)
C97 C98 N99 C94 -4.5(7)
N100 C98 N99 C94 176.5(4)
C97 C98 N100 C101 30.0(8)
N99 C98 N100 C101 -151.0(5)
C98 N100 C101 O102 -5.4(8)
C98 N100 C101 C103 173.2(4)
O102 C101 C103 C104 -83.4(6)
N100 C101 C103 C104 98.0(5)
C101 C103 C104 C106 -54.7(6)
C101 C103 C104 C105 68.1(6)
C101 C103 C104 C107 -172.1(4)
C206 C201 C202 C203 3.3(10)
C201 C202 C203 C204 -1.7(10)
C202 C203 C204 C205 -0.7(11)
C203 C204 C205 C206 1.6(12)
C202 C201 C206 C205 -2.5(11)
C202 C201 C206 C207 179.3(6)
C204 C205 C206 C201 0.0(11)
C204 C205 C206 C207 178.2(7)
C214 C209 C210 C211 -3.1(8)
C208 C209 C210 C211 178.0(5)
C209 C210 C211 C212 2.5(8)
C210 C211 C212 C213 -0.2(8)
C210 C211 C212 N215 178.5(5)
C211 C212 C213 C214 -1.5(8)
N215 C212 C213 C214 179.8(5)
C210 C209 C214 C213 1.4(8)
C208 C209 C214 C213 -179.7(5)
C212 C213 C214 C209 0.8(9)
C211 C212 N215 C220 -75.3(5)
C213 C212 N215 C220 103.4(5)
C211 C212 N215 C216 110.1(5)
C213 C212 N215 C216 -71.1(5)
C220 N215 C216 O221 -176.2(4)
C212 N215 C216 O221 -1.8(6)
C220 N215 C216 N217 2.7(5)
C212 N215 C216 N217 177.0(3)
O221 C216 N217 C218 176.9(4)
N215 C216 N217 C218 -1.9(6)
C216 N217 C218 O222 -179.0(4)
C216 N217 C218 N219 0.1(6)
O222 C218 N219 C220 -179.7(4)
N217 C218 N219 C220 1.2(6)
C218 N219 C220 O223 -179.3(4)
C218 N219 C220 N215 -0.5(6)
C216 N215 C220 O223 177.3(4)
C212 N215 C220 O223 3.0(6)
C216 N215 C220 N219 -1.6(5)
C212 N215 C220 N219 -175.9(3)

loop_
_platon_squeeze_void_nr
_platon_squeeze_void_average_x
_platon_squeeze_void_average_y
_platon_squeeze_void_average_z
_platon_squeeze_void_volume
_platon_squeeze_void_count_electrons
_platon_squeeze_void_content
1 0.095 0.352 0.116 8206 1858 ' '
